data_9008888
loop_
_publ_author_name
'Wyckoff, R. W. G.'

_publ_section_title
;
 Second edition. Interscience Publishers, New York, New York
 Note: ideal nickel arsenide structure
;
_journal_name_full 'Crystal Structures'
_journal_page_first 85
_journal_page_last 237
_journal_volume 1
_journal_year 1963
_chemical_formula_structural CrS
_chemical_formula_sum 'Cr S'
_space_group_IT_number 186
_symmetry_space_group_name_Hall 'P 6c -2c'
_symmetry_space_group_name_H-M 'P 63 m c'
_cell_angle_alpha 90
_cell_angle_beta 90
_cell_angle_gamma 120
_cell_length_a 3.448
_cell_length_b 3.448
_cell_length_c 5.754
_cell_formula_units_Z 2
_cell_volume 59.243
_database_code_amcsd 0011566
_exptl_crystal_density_diffrn 4.712
_cod_database_code 9008888
_amcsd_formula_title CrS

loop_
_space_group_symop_operation_xyz
x,y,z
-x,-x+y,1/2+z
x-y,x,1/2+z
-y,-x,z
-y,x-y,z
x-y,-y,1/2+z
-x,-y,1/2+z
x,x-y,z
-x+y,-x,z
y,x,1/2+z
y,-x+y,1/2+z
-x+y,y,z

loop_
_atom_site_label
_atom_site_fract_x
_atom_site_fract_y
_atom_site_fract_z
Cr 0.00000 0.00000 0.00000
S 0.33333 0.66667 0.25000

loop_
_cod_related_entry_id
_cod_related_entry_database
_cod_related_entry_code
1 AMCSD 0011566
